data_8102057
loop_
_publ_author_name
'Lin, H.-W.'

_publ_section_title
;
Crystal structure of trans-bis(N-cyclohexyl-3-methoxy-salicylideneiminato)
cobalt(II), Co(C~14~H~18~NO~2~)~2~
;
_journal_issue 4
_journal_name_full 'Zeitschrift f\"ur Kristallographie - New Crystal Structures'
_journal_page_first 485
_journal_page_last 486
_journal_volume 221
_journal_year 2006
_chemical_formula_moiety 'C28 H36 Co N2 O4'
_chemical_formula_structural Co(C~14~H~18~NO~2~)~2~
_chemical_formula_sum 'C28 H36 Co N2 O4'
_chemical_formula_weight 523.52
_chemical_name_common
;
bis[2-(cyclohexyliminomethyl)-6-methoxyphenolato]cobalt(II)
;
_chemical_name_systematic
; 
trans-bis(N-cyclohexyl-3-methoxy-salicylideneiminato)cobalt(II)
;
_space_group_IT_number 14
_symmetry_cell_setting monoclinic
_symmetry_space_group_name_Hall '-P 2ybc'
_symmetry_space_group_name_H-M 'P 1 21/c 1'
_atom_sites_solution_hydrogens geom
_atom_sites_solution_primary direct
_atom_sites_solution_secondary difmap
_audit_creation_method SHELXL-97
_cell_angle_alpha 90.00
_cell_angle_beta 100.02(2)
_cell_angle_gamma 90.00
_cell_formula_units_Z 2
_cell_length_a 11.054(2)
_cell_length_b 18.062(4)
_cell_length_c 6.474(3)
_cell_measurement_reflns_used 723
_cell_measurement_temperature 298(2)
_cell_measurement_theta_max 23.7
_cell_measurement_theta_min 2.3
_cell_volume 1272.9(7)
_computing_cell_refinement 'Siemens XSCANS'
_computing_data_collection 'Siemens XSCANS'
_computing_data_reduction 'Siemens SHELXTL'
_computing_molecular_graphics 'Siemens SHELXTL'
_computing_publication_material 'Siemens SHELXTL'
_computing_structure_refinement 'SHELXL-97 (Sheldrick, 1997)'
_computing_structure_solution 'SHELXS-97 (Sheldrick, 1997)'
_diffrn_ambient_temperature 298(2)
_diffrn_measured_fraction_theta_full 1.000
_diffrn_measured_fraction_theta_max 1.000
_diffrn_measurement_device_type 'Siemens P4'
_diffrn_measurement_method omega
_diffrn_radiation_monochromator graphite
_diffrn_radiation_source 'fine-focus sealed tube'
_diffrn_radiation_type MoK\a
_diffrn_radiation_wavelength 0.71073
_diffrn_reflns_av_R_equivalents 0.2287
_diffrn_reflns_av_sigmaI/netI 0.2357
_diffrn_reflns_limit_h_max 13
_diffrn_reflns_limit_h_min -13
_diffrn_reflns_limit_k_max 21
_diffrn_reflns_limit_k_min -21
_diffrn_reflns_limit_l_max 7
_diffrn_reflns_limit_l_min -7
_diffrn_reflns_number 9320
_diffrn_reflns_theta_full 25.50
_diffrn_reflns_theta_max 25.50
_diffrn_reflns_theta_min 1.87
_exptl_absorpt_coefficient_mu 0.711
_exptl_absorpt_correction_T_max 0.9859
_exptl_absorpt_correction_T_min 0.9388
_exptl_absorpt_correction_type empirical
_exptl_crystal_colour red
_exptl_crystal_density_diffrn 1.366
_exptl_crystal_density_method 'not measured'
_exptl_crystal_description block
_exptl_crystal_F_000 554
_exptl_crystal_size_max 0.09
_exptl_crystal_size_mid 0.08
_exptl_crystal_size_min 0.02
_refine_diff_density_max 0.583
_refine_diff_density_min -0.350
_refine_diff_density_rms 0.085
_refine_ls_extinction_coef 0.016(3)
_refine_ls_extinction_expression Fc^*^=kFc[1+0.001xFc^2^\l^3^/sin(2\q)]^-1/4^
_refine_ls_extinction_method SHELXL
_refine_ls_goodness_of_fit_ref 0.962
_refine_ls_hydrogen_treatment constr
_refine_ls_matrix_type full
_refine_ls_number_parameters 162
_refine_ls_number_reflns 2372
_refine_ls_number_restraints 0
_refine_ls_restrained_S_all 0.962
_refine_ls_R_factor_all 0.2247
_refine_ls_R_factor_gt 0.0788
_refine_ls_shift/su_max 0.000
_refine_ls_shift/su_mean 0.000
_refine_ls_structure_factor_coef Fsqd
_refine_ls_weighting_details 'calc w=1/[\s^2^(Fo^2^)+(0.0629P)^2^] where P=(Fo^2^+2Fc^2^)/3'
_refine_ls_weighting_scheme calc
_refine_ls_wR_factor_gt 0.1424
_refine_ls_wR_factor_ref 0.1982
_reflns_number_gt 911
_reflns_number_total 2372
_reflns_threshold_expression >2sigma(I)
_cod_data_source_file 1267-1889.cff
_cod_data_source_block b
_cod_original_sg_symbol_H-M P12(1)/c1
_cod_database_code 8102057

loop_
_symmetry_equiv_pos_as_xyz
'x, y, z'
'-x, y+1/2, -z+1/2'
'-x, -y, -z'
'x, -y-1/2, z-1/2'

loop_
_atom_site_label
_atom_site_type_symbol
_atom_site_fract_x
_atom_site_fract_y
_atom_site_fract_z
_atom_site_U_iso_or_equiv
_atom_site_adp_type
_atom_site_occupancy
_atom_site_symmetry_multiplicity
_atom_site_Wyckoff_symbol
_atom_site_calc_flag
_atom_site_refinement_flags
_atom_site_disorder_assembly
_atom_site_disorder_group
Co1 Co 0.5000 0.0000 0.0000 0.0402(5) Uani 1 2 b d S . .
O1 O 0.5332(5) 0.0641(3) -0.2126(8) 0.0721(19) Uani 1 4 e d . . .
O2 O 0.5202(6) 0.1437(3) -0.5481(9) 0.0736(19) Uani 1 4 e d . . .
N1 N 0.6759(5) 0.0039(4) 0.1464(8) 0.0482(15) Uani 1 4 e d . . .
C1 C 0.7419(7) 0.0963(4) -0.0881(12) 0.045(2) Uani 1 4 e d . . .
C2 C 0.6329(8) 0.0992(4) -0.2308(13) 0.056(2) Uani 1 4 e d . . .
C3 C 0.6297(8) 0.1443(5) -0.4136(13) 0.056(2) Uani 1 4 e d . . .
C4 C 0.7297(8) 0.1858(4) -0.4403(14) 0.061(2) Uani 1 4 e d . . .
H4 H 0.7248 0.2162 -0.5574 0.073 Uiso 1 4 e calc R . .
C5 C 0.8370(8) 0.1831(5) -0.2972(15) 0.064(3) Uani 1 4 e d . . .
H5 H 0.9043 0.2110 -0.3190 0.077 Uiso 1 4 e calc R . .
C6 C 0.8454(8) 0.1386(4) -0.1191(13) 0.057(2) Uani 1 4 e d . . .
H6 H 0.9180 0.1367 -0.0220 0.068 Uiso 1 4 e calc R . .
C7 C 0.5085(8) 0.1883(5) -0.7362(13) 0.084(3) Uani 1 4 e d . . .
H7A H 0.5202 0.2395 -0.6983 0.127 Uiso 1 4 e calc R . .
H7B H 0.4280 0.1816 -0.8180 0.127 Uiso 1 4 e calc R . .
H7C H 0.5693 0.1734 -0.8170 0.127 Uiso 1 4 e calc R . .
C8 C 0.7583(8) 0.0488(4) 0.0924(11) 0.051(2) Uani 1 4 e d . . .
H8 H 0.8347 0.0499 0.1794 0.061 Uiso 1 4 e calc R . .
C9 C 0.7189(7) -0.0447(4) 0.3312(12) 0.054(2) Uani 1 4 e d . . .
H9 H 0.6499 -0.0502 0.4065 0.065 Uiso 1 4 e calc R . .
C10 C 0.7473(9) -0.1208(4) 0.2564(13) 0.077(3) Uani 1 4 e d . . .
H10A H 0.8159 -0.1178 0.1816 0.092 Uiso 1 4 e calc R . .
H10B H 0.6767 -0.1394 0.1601 0.092 Uiso 1 4 e calc R . .
C11 C 0.7792(9) -0.1745(4) 0.4422(14) 0.083(3) Uani 1 4 e d . . .
H11A H 0.7062 -0.1834 0.5029 0.100 Uiso 1 4 e calc R . .
H11B H 0.8049 -0.2215 0.3914 0.100 Uiso 1 4 e calc R . .
C12 C 0.8808(8) -0.1449(5) 0.6114(13) 0.075(3) Uani 1 4 e d . . .
H12A H 0.8915 -0.1779 0.7313 0.090 Uiso 1 4 e calc R . .
H12B H 0.9574 -0.1437 0.5577 0.090 Uiso 1 4 e calc R . .
C13 C 0.8516(7) -0.0676(4) 0.6809(12) 0.064(3) Uani 1 4 e d . . .
H13A H 0.9202 -0.0487 0.7810 0.076 Uiso 1 4 e calc R . .
H13B H 0.7799 -0.0692 0.7486 0.076 Uiso 1 4 e calc R . .
C14 C 0.8267(7) -0.0167(4) 0.4879(11) 0.057(2) Uani 1 4 e d . . .
H14A H 0.8096 0.0330 0.5315 0.068 Uiso 1 4 e calc R . .
H14B H 0.8992 -0.0147 0.4224 0.068 Uiso 1 4 e calc R . .

loop_
_atom_site_aniso_label
_atom_site_aniso_U_11
_atom_site_aniso_U_22
_atom_site_aniso_U_33
_atom_site_aniso_U_23
_atom_site_aniso_U_13
_atom_site_aniso_U_12
Co1 0.0376(9) 0.0456(9) 0.0358(9) 0.0117(9) 0.0012(6) -0.0049(9)
O1 0.055(4) 0.101(5) 0.057(4) 0.044(3) -0.001(3) -0.022(3)
O2 0.065(4) 0.092(4) 0.061(4) 0.027(4) 0.002(3) -0.015(4)
N1 0.049(4) 0.050(4) 0.045(4) 0.004(4) 0.006(3) -0.010(4)
C1 0.052(6) 0.048(5) 0.035(5) -0.002(4) 0.006(4) -0.002(4)
C2 0.064(7) 0.056(6) 0.047(6) 0.017(5) 0.009(5) -0.005(5)
C3 0.057(6) 0.053(5) 0.054(6) 0.010(5) 0.003(5) -0.008(5)
C4 0.065(7) 0.057(6) 0.064(7) 0.013(5) 0.018(5) 0.011(5)
C5 0.063(7) 0.057(6) 0.077(7) -0.017(5) 0.024(6) -0.008(5)
C6 0.059(6) 0.051(5) 0.060(6) -0.001(5) 0.009(5) -0.002(5)
C7 0.092(8) 0.098(8) 0.056(6) 0.028(6) -0.007(5) -0.012(6)
C8 0.055(5) 0.059(6) 0.035(5) 0.005(4) 0.002(4) -0.002(5)
C9 0.053(5) 0.057(5) 0.048(5) 0.006(5) -0.004(4) -0.001(4)
C10 0.118(9) 0.049(6) 0.054(6) -0.008(5) -0.010(6) 0.007(5)
C11 0.115(9) 0.059(6) 0.068(7) 0.009(6) -0.005(6) 0.012(6)
C12 0.090(8) 0.070(7) 0.059(6) 0.013(5) -0.004(6) 0.020(6)
C13 0.066(6) 0.069(7) 0.053(6) 0.003(5) 0.003(5) 0.000(5)
C14 0.066(5) 0.064(6) 0.039(5) 0.011(4) 0.005(4) 0.002(5)

loop_
_atom_type_symbol
_atom_type_description
_atom_type_scat_dispersion_real
_atom_type_scat_dispersion_imag
_atom_type_scat_source
C C 0.0033 0.0016 'International Tables Vol C Tables 4.2.6.8 and 6.1.1.4'
H H 0.0000 0.0000 'International Tables Vol C Tables 4.2.6.8 and 6.1.1.4'
N N 0.0061 0.0033 'International Tables Vol C Tables 4.2.6.8 and 6.1.1.4'
O O 0.0106 0.0060 'International Tables Vol C Tables 4.2.6.8 and 6.1.1.4'
Co Co 0.3494 0.9721 'International Tables Vol C Tables 4.2.6.8 and 6.1.1.4'

loop_
_geom_angle_atom_site_label_1
_geom_angle_atom_site_label_2
_geom_angle_atom_site_label_3
_geom_angle
_geom_angle_site_symmetry_1
_geom_angle_site_symmetry_3
_geom_angle_publ_flag
O1 Co1 O1 180.0 . 3_655 y
O1 Co1 N1 88.4(2) . 3_655 y
O1 Co1 N1 91.6(2) 3_655 3_655 ?
O1 Co1 N1 91.6(2) . . y
O1 Co1 N1 88.4(2) 3_655 . ?
N1 Co1 N1 180.0 3_655 . y
C2 O1 Co1 130.2(5) . . ?
C3 O2 C7 118.3(6) . . ?
C8 N1 C9 116.0(6) . . ?
C8 N1 Co1 123.7(5) . . ?
C9 N1 Co1 120.3(5) . . ?
C2 C1 C6 120.9(8) . . ?
C2 C1 C8 122.5(7) . . ?
C6 C1 C8 116.6(8) . . ?
O1 C2 C1 125.2(7) . . ?
O1 C2 C3 117.1(8) . . ?
C1 C2 C3 117.8(8) . . ?
O2 C3 C4 124.7(8) . . ?
O2 C3 C2 114.5(7) . . ?
C4 C3 C2 120.7(8) . . ?
C3 C4 C5 121.1(8) . . ?
C3 C4 H4 119.5 . . ?
C5 C4 H4 119.5 . . ?
C4 C5 C6 120.2(8) . . ?
C4 C5 H5 119.9 . . ?
C6 C5 H5 119.9 . . ?
C5 C6 C1 119.2(8) . . ?
C5 C6 H6 120.4 . . ?
C1 C6 H6 120.4 . . ?
O2 C7 H7A 109.5 . . ?
O2 C7 H7B 109.5 . . ?
H7A C7 H7B 109.5 . . ?
O2 C7 H7C 109.5 . . ?
H7A C7 H7C 109.5 . . ?
H7B C7 H7C 109.5 . . ?
N1 C8 C1 126.3(7) . . ?
N1 C8 H8 116.9 . . ?
C1 C8 H8 116.9 . . ?
N1 C9 C10 109.5(6) . . ?
N1 C9 C14 116.4(6) . . ?
C10 C9 C14 109.7(7) . . ?
N1 C9 H9 106.9 . . ?
C10 C9 H9 106.9 . . ?
C14 C9 H9 106.9 . . ?
C9 C10 C11 110.9(7) . . ?
C9 C10 H10A 109.5 . . ?
C11 C10 H10A 109.5 . . ?
C9 C10 H10B 109.5 . . ?
C11 C10 H10B 109.5 . . ?
H10A C10 H10B 108.0 . . ?
C12 C11 C10 112.3(7) . . ?
C12 C11 H11A 109.1 . . ?
C10 C11 H11A 109.1 . . ?
C12 C11 H11B 109.1 . . ?
C10 C11 H11B 109.1 . . ?
H11A C11 H11B 107.9 . . ?
C13 C12 C11 111.6(7) . . ?
C13 C12 H12A 109.3 . . ?
C11 C12 H12A 109.3 . . ?
C13 C12 H12B 109.3 . . ?
C11 C12 H12B 109.3 . . ?
H12A C12 H12B 108.0 . . ?
C12 C13 C14 109.0(6) . . ?
C12 C13 H13A 109.9 . . ?
C14 C13 H13A 109.9 . . ?
C12 C13 H13B 109.9 . . ?
C14 C13 H13B 109.9 . . ?
H13A C13 H13B 108.3 . . ?
C9 C14 C13 110.7(6) . . ?
C9 C14 H14A 109.5 . . ?
C13 C14 H14A 109.5 . . ?
C9 C14 H14B 109.5 . . ?
C13 C14 H14B 109.5 . . ?
H14A C14 H14B 108.1 . . ?

loop_
_geom_bond_atom_site_label_1
_geom_bond_atom_site_label_2
_geom_bond_distance
_geom_bond_site_symmetry_2
_geom_bond_publ_flag
Co1 O1 1.883(5) . y
Co1 O1 1.883(5) 3_655 ?
Co1 N1 2.011(5) 3_655 ?
Co1 N1 2.011(5) . y
O1 C2 1.295(9) . ?
O2 C3 1.362(9) . ?
O2 C7 1.447(8) . ?
N1 C8 1.311(8) . ?
N1 C9 1.493(9) . ?
C1 C2 1.386(10) . ?
C1 C6 1.419(10) . ?
C1 C8 1.436(9) . ?
C2 C3 1.432(10) . ?
C3 C4 1.371(10) . ?
C4 C5 1.373(10) . ?
C4 H4 0.9300 . ?
C5 C6 1.394(10) . ?
C5 H5 0.9300 . ?
C6 H6 0.9300 . ?
C7 H7A 0.9600 . ?
C7 H7B 0.9600 . ?
C7 H7C 0.9600 . ?
C8 H8 0.9300 . ?
C9 C10 1.508(10) . ?
C9 C14 1.512(9) . ?
C9 H9 0.9800 . ?
C10 C11 1.538(10) . ?
C10 H10A 0.9700 . ?
C10 H10B 0.9700 . ?
C11 C12 1.523(11) . ?
C11 H11A 0.9700 . ?
C11 H11B 0.9700 . ?
C12 C13 1.518(10) . ?
C12 H12A 0.9700 . ?
C12 H12B 0.9700 . ?
C13 C14 1.538(9) . ?
C13 H13A 0.9700 . ?
C13 H13B 0.9700 . ?
C14 H14A 0.9700 . ?
C14 H14B 0.9700 . ?
